data_7025743
loop_
_publ_author_name
'Scott, Greig'
'McAnaw, Amelia'
'McKay, David'
'Boyd, Alan S. F.'
'Ellis, David'
'Rosair, Georgina M.'
'Macgregor, Stuart A.'
'Welch, Alan J.'
'Laschi, Franco'
'Rossi, Fulvio'
'Zanello, Piero'

_publ_section_title
;
 Supraicosahedral indenyl cobaltacarboranes.
;
_journal_issue 22
_journal_name_full 'Dalton transactions (Cambridge, England : 2003)'
_journal_page_first 5286
_journal_page_last 5300
_journal_paper_doi 10.1039/c003067h
_journal_volume 39
_journal_year 2010
_chemical_formula_moiety 'C11 H19 B10 Co'
_chemical_formula_sum 'C11 H19 B10 Co'
_chemical_formula_weight 318.29
_chemical_name_systematic
;
?
;
_space_group_IT_number 2
_symmetry_cell_setting triclinic
_symmetry_space_group_name_Hall '-P 1'
_symmetry_space_group_name_H-M 'P -1'
_atom_sites_solution_hydrogens geom
_atom_sites_solution_primary direct
_atom_sites_solution_secondary difmap
_audit_creation_method SHELXL-97
_audit_update_record
;
2009-03-24 # Formatted by publCIF
;
_cell_angle_alpha 75.946(3)
_cell_angle_beta 88.019(3)
_cell_angle_gamma 78.059(3)
_cell_formula_units_Z 2
_cell_length_a 7.1142(5)
_cell_length_b 9.1272(6)
_cell_length_c 11.9007(7)
_cell_measurement_reflns_used 7110
_cell_measurement_temperature 100(2)
_cell_measurement_theta_max 30.91
_cell_measurement_theta_min 2.35
_cell_volume 733.29(8)
_computing_cell_refinement 'Bruker SAINT'
_computing_data_collection 'Bruker APEX2'
_computing_data_reduction 'Bruker SAINT'
_computing_molecular_graphics 'Bruker SHELXTL'
_computing_publication_material 'Bruker SHELXTL'
_computing_structure_refinement 'SHELXL-97 (Sheldrick, 2008)'
_computing_structure_solution 'SHELXS-97 (Sheldrick, 2008)'
_diffrn_ambient_temperature 100(2)
_diffrn_measured_fraction_theta_full 0.979
_diffrn_measured_fraction_theta_max 0.946
_diffrn_measurement_device_type 'Bruker APEX-II CCD'
_diffrn_measurement_method '\f and \w scans'
_diffrn_radiation_monochromator graphite
_diffrn_radiation_source 'fine-focus sealed tube'
_diffrn_radiation_type MoK\a
_diffrn_radiation_wavelength 0.71073
_diffrn_reflns_av_R_equivalents 0.0322
_diffrn_reflns_av_sigmaI/netI 0.0355
_diffrn_reflns_limit_h_max 10
_diffrn_reflns_limit_h_min -9
_diffrn_reflns_limit_k_max 13
_diffrn_reflns_limit_k_min -13
_diffrn_reflns_limit_l_max 17
_diffrn_reflns_limit_l_min -16
_diffrn_reflns_number 15837
_diffrn_reflns_theta_full 25.00
_diffrn_reflns_theta_max 30.98
_diffrn_reflns_theta_min 2.35
_exptl_absorpt_coefficient_mu 1.149
_exptl_absorpt_correction_T_max 0.7243
_exptl_absorpt_correction_T_min 0.6533
_exptl_absorpt_correction_type multi-scan
_exptl_absorpt_process_details 'SADABS (Bruker, 2008)'
_exptl_crystal_colour red
_exptl_crystal_density_diffrn 1.442
_exptl_crystal_density_method 'not measured'
_exptl_crystal_description BLOCK
_exptl_crystal_F_000 324
_exptl_crystal_size_max 0.42
_exptl_crystal_size_mid 0.34
_exptl_crystal_size_min 0.30
_refine_diff_density_max 0.505
_refine_diff_density_min -0.508
_refine_diff_density_rms 0.095
_refine_ls_extinction_method none
_refine_ls_goodness_of_fit_ref 1.025
_refine_ls_hydrogen_treatment mixed
_refine_ls_matrix_type full
_refine_ls_number_parameters 235
_refine_ls_number_reflns 4413
_refine_ls_number_restraints 0
_refine_ls_restrained_S_all 1.025
_refine_ls_R_factor_all 0.0377
_refine_ls_R_factor_gt 0.0314
_refine_ls_shift/su_max 0.002
_refine_ls_shift/su_mean 0.000
_refine_ls_structure_factor_coef Fsqd
_refine_ls_weighting_details 'calc w=1/[\s^2^(Fo^2^)+(0.0694P)^2^+0.0168P] where P=(Fo^2^+2Fc^2^)/3'
_refine_ls_weighting_scheme calc
_refine_ls_wR_factor_gt 0.0952
_refine_ls_wR_factor_ref 0.0994
_reflns_number_gt 3879
_reflns_number_total 4413
_reflns_threshold_expression >2sigma(I)
_cod_data_source_file c003067h.txt
_cod_data_source_block x82706_0m
_cod_depositor_comments
;
The following automatic conversions were performed:

'_symmetry_cell_setting' value 'Triclinic' changed to 'triclinic'
according to /home/saulius/struct/CIF-dictionaries/cif_core.dic
dictionary named 'cif_core.dic' version 2.4.2 from 2011-04-26.

Automatic conversion script
Id: cif_fix_values 1891 2012-01-12 08:04:46Z andrius 
;
_cod_original_sg_symbol_H-M P-1
_cod_database_code 7025743

loop_
_symmetry_equiv_pos_as_xyz
'x, y, z'
'-x, -y, -z'

loop_
_atom_site_label
_atom_site_type_symbol
_atom_site_fract_x
_atom_site_fract_y
_atom_site_fract_z
_atom_site_U_iso_or_equiv
_atom_site_adp_type
_atom_site_occupancy
_atom_site_symmetry_multiplicity
_atom_site_calc_flag
_atom_site_refinement_flags
Co4 Co 0.74046(3) 0.93532(2) 0.770488(15) 0.00960(8) Uani 1 1 d .
C1 C 0.9430(2) 1.03415(17) 0.81896(12) 0.0109(3) Uani 1 1 d .
H1 H 1.044(3) 0.987(2) 0.8740(16) 0.013 Uiso 1 1 d .
B2 B 0.9889(2) 1.0253(2) 0.69329(14) 0.0122(3) Uani 1 1 d .
H2 H 1.125(3) 0.958(2) 0.6728(16) 0.015 Uiso 1 1 d .
B3 B 0.7559(2) 1.1177(2) 0.86388(14) 0.0129(3) Uani 1 1 d .
H3 H 0.740(3) 1.114(2) 0.9540(16) 0.015 Uiso 1 1 d .
B5 B 0.9214(2) 1.22725(19) 0.74381(14) 0.0122(3) Uani 1 1 d .
H5 H 1.036(3) 1.282(2) 0.7691(16) 0.015 Uiso 1 1 d .
C6 C 0.7990(2) 1.06290(18) 0.59800(12) 0.0120(3) Uani 1 1 d .
H6 H 0.827(3) 0.998(2) 0.5471(16) 0.014 Uiso 1 1 d .
B7 B 0.5382(2) 1.1475(2) 0.77794(14) 0.0132(3) Uani 1 1 d .
H7 H 0.412(3) 1.133(2) 0.8267(16) 0.016 Uiso 1 1 d .
B8 B 0.6562(3) 1.3022(2) 0.77173(15) 0.0143(3) Uani 1 1 d .
H8 H 0.616(3) 1.394(2) 0.8209(16) 0.017 Uiso 1 1 d .
B9 B 0.9168(3) 1.2079(2) 0.58826(14) 0.0135(3) Uani 1 1 d .
H9 H 1.030(3) 1.232(2) 0.5252(16) 0.016 Uiso 1 1 d .
B10 B 0.5673(2) 1.1015(2) 0.63762(14) 0.0129(3) Uani 1 1 d .
H10 H 0.461(3) 1.058(2) 0.6003(16) 0.015 Uiso 1 1 d .
B11 B 0.7530(3) 1.3526(2) 0.63323(14) 0.0143(3) Uani 1 1 d .
H11 H 0.775(3) 1.478(2) 0.5978(17) 0.017 Uiso 1 1 d .
B12 B 0.6783(3) 1.2444(2) 0.54244(14) 0.0141(3) Uani 1 1 d .
H12 H 0.637(3) 1.278(2) 0.4478(16) 0.017 Uiso 1 1 d .
B13 B 0.5209(3) 1.2972(2) 0.65124(15) 0.0147(3) Uani 1 1 d .
H13 H 0.383(3) 1.374(2) 0.6259(16) 0.018 Uiso 1 1 d .
C40 C 0.8522(2) 0.69340(17) 0.77948(12) 0.0121(3) Uani 1 1 d .
C41 C 0.6627(2) 0.75068(18) 0.72835(14) 0.0157(3) Uani 1 1 d .
H41 H 0.6236 0.7465 0.6495 0.019 Uiso 1 1 calc R
C42 C 0.5381(2) 0.80551(19) 0.81197(15) 0.0189(3) Uani 1 1 d .
H42 H 0.3961 0.8446 0.8023 0.023 Uiso 1 1 calc R
C43 C 0.6495(2) 0.79420(18) 0.91224(14) 0.0164(3) Uani 1 1 d .
H43 H 0.5994 0.8240 0.9848 0.020 Uiso 1 1 calc R
C44 C 0.8445(2) 0.72092(17) 0.89369(12) 0.0125(3) Uani 1 1 d .
C45 C 1.0147(2) 0.68338(17) 0.96338(13) 0.0150(3) Uani 1 1 d .
H45 H 1.0119 0.7037 1.0381 0.018 Uiso 1 1 calc R
C46 C 1.1823(2) 0.61711(18) 0.91936(14) 0.0169(3) Uani 1 1 d .
H46 H 1.2970 0.5913 0.9647 0.020 Uiso 1 1 calc R
C47 C 1.1898(2) 0.58573(18) 0.80752(14) 0.0170(3) Uani 1 1 d .
H47 H 1.3086 0.5375 0.7811 0.020 Uiso 1 1 calc R
C48 C 1.0298(2) 0.62328(17) 0.73704(13) 0.0146(3) Uani 1 1 d .
H48 H 1.0369 0.6032 0.6622 0.018 Uiso 1 1 calc R

loop_
_atom_site_aniso_label
_atom_site_aniso_U_11
_atom_site_aniso_U_22
_atom_site_aniso_U_33
_atom_site_aniso_U_23
_atom_site_aniso_U_13
_atom_site_aniso_U_12
Co4 0.00821(11) 0.00981(11) 0.01111(11) -0.00267(7) -0.00018(7) -0.00238(7)
C1 0.0109(6) 0.0091(6) 0.0130(6) -0.0016(5) -0.0025(5) -0.0034(5)
B2 0.0110(7) 0.0112(7) 0.0145(7) -0.0032(6) 0.0001(6) -0.0023(6)
B3 0.0123(7) 0.0145(8) 0.0119(7) -0.0043(6) -0.0008(6) -0.0014(6)
B5 0.0124(7) 0.0107(7) 0.0134(7) -0.0031(6) -0.0018(6) -0.0016(6)
C6 0.0121(6) 0.0135(7) 0.0113(6) -0.0053(5) -0.0001(5) -0.0021(5)
B7 0.0094(7) 0.0157(8) 0.0142(7) -0.0057(6) -0.0008(6) 0.0010(6)
B8 0.0145(8) 0.0126(8) 0.0155(7) -0.0061(6) -0.0023(6) 0.0014(6)
B9 0.0151(8) 0.0132(8) 0.0125(7) -0.0026(6) 0.0001(6) -0.0045(6)
B10 0.0108(7) 0.0147(8) 0.0132(7) -0.0042(6) -0.0015(6) -0.0015(6)
B11 0.0160(8) 0.0122(7) 0.0139(7) -0.0023(6) -0.0040(6) -0.0014(6)
B12 0.0166(8) 0.0131(8) 0.0120(7) -0.0020(6) -0.0028(6) -0.0024(6)
B13 0.0130(7) 0.0146(8) 0.0157(7) -0.0045(6) -0.0036(6) 0.0008(6)
C40 0.0140(7) 0.0090(6) 0.0144(6) -0.0030(5) -0.0012(5) -0.0045(5)
C41 0.0151(7) 0.0127(7) 0.0207(7) -0.0032(6) -0.0049(6) -0.0062(6)
C42 0.0127(7) 0.0152(7) 0.0284(8) -0.0012(6) 0.0016(6) -0.0070(6)
C43 0.0160(7) 0.0150(7) 0.0182(7) -0.0024(6) 0.0063(6) -0.0061(6)
C44 0.0146(7) 0.0100(6) 0.0131(6) -0.0011(5) 0.0017(5) -0.0050(5)
C45 0.0217(8) 0.0116(7) 0.0123(6) -0.0002(5) -0.0026(5) -0.0074(6)
C46 0.0149(7) 0.0127(7) 0.0212(7) 0.0026(6) -0.0075(6) -0.0052(6)
C47 0.0148(7) 0.0101(7) 0.0244(7) -0.0024(6) 0.0014(6) -0.0009(5)
C48 0.0173(7) 0.0113(7) 0.0156(7) -0.0043(5) 0.0013(5) -0.0026(6)

loop_
_atom_type_symbol
_atom_type_description
_atom_type_scat_dispersion_real
_atom_type_scat_dispersion_imag
_atom_type_scat_source
C C 0.0033 0.0016 'International Tables Vol C Tables 4.2.6.8 and 6.1.1.4'
H H 0.0000 0.0000 'International Tables Vol C Tables 4.2.6.8 and 6.1.1.4'
B B 0.0013 0.0007 'International Tables Vol C Tables 4.2.6.8 and 6.1.1.4'
Co Co 0.3494 0.9721 'International Tables Vol C Tables 4.2.6.8 and 6.1.1.4'

loop_
_geom_angle_atom_site_label_1
_geom_angle_atom_site_label_2
_geom_angle_atom_site_label_3
_geom_angle
C1 Co4 C42 150.21(7)
C1 Co4 C43 109.44(6)
C42 Co4 C43 41.16(7)
C1 Co4 C41 150.22(6)
C42 Co4 C41 40.84(7)
C43 Co4 C41 68.92(7)
C1 Co4 B10 108.13(6)
C42 Co4 B10 93.47(7)
C43 Co4 B10 127.30(7)
C41 Co4 B10 94.10(7)
C1 Co4 C44 92.16(6)
C42 Co4 C44 67.51(6)
C43 Co4 C44 40.32(6)
C41 Co4 C44 67.08(6)
B10 Co4 C44 159.71(7)
C1 Co4 C40 110.92(6)
C42 Co4 C40 67.15(6)
C43 Co4 C40 67.29(6)
C41 Co4 C40 39.81(6)
B10 Co4 C40 128.24(6)
C44 Co4 C40 38.97(5)
C1 Co4 C6 83.31(6)
C42 Co4 C6 126.29(6)
C43 Co4 C6 167.12(6)
C41 Co4 C6 99.18(6)
B10 Co4 C6 46.24(6)
C44 Co4 C6 140.72(6)
C40 Co4 C6 107.09(6)
C1 Co4 B7 86.10(6)
C42 Co4 B7 92.92(7)
C43 Co4 B7 97.90(6)
C41 Co4 B7 123.66(7)
B10 Co4 B7 49.81(6)
C44 Co4 B7 134.31(6)
C40 Co4 B7 160.07(7)
C6 Co4 B7 84.47(6)
C1 Co4 B2 42.71(6)
C42 Co4 B2 162.46(7)
C43 Co4 B2 143.85(6)
C41 Co4 B2 121.63(7)
B10 Co4 B2 88.08(7)
C44 Co4 B2 107.91(6)
C40 Co4 B2 98.33(6)
C6 Co4 B2 46.47(6)
B7 Co4 B2 101.32(7)
C1 Co4 B3 42.03(6)
C42 Co4 B3 120.23(7)
C43 Co4 B3 93.49(6)
C41 Co4 B3 160.72(7)
B10 Co4 B3 90.48(7)
C44 Co4 B3 104.94(6)
C40 Co4 B3 141.13(6)
C6 Co4 B3 97.50(6)
B7 Co4 B3 48.71(6)
B2 Co4 B3 77.18(6)
B2 C1 B3 127.32(13)
B2 C1 B5 76.18(10)
B3 C1 B5 75.75(10)
B2 C1 Co4 74.39(9)
B3 C1 Co4 76.62(9)
B5 C1 Co4 112.52(9)
B2 C1 H1 116.0(12)
B3 C1 H1 116.6(11)
B5 C1 H1 119.9(12)
Co4 C1 H1 127.6(12)
C1 B2 C6 117.69(12)
C1 B2 B9 113.74(12)
C6 B2 B9 57.01(9)
C1 B2 B5 56.62(9)
C6 B2 B5 96.84(10)
B9 B2 B5 59.00(9)
C1 B2 Co4 62.90(8)
C6 B2 Co4 66.48(8)
B9 B2 Co4 111.55(10)
B5 B2 Co4 96.02(8)
C1 B2 H2 120.5(10)
C6 B2 H2 117.9(10)
B9 B2 H2 113.0(10)
B5 B2 H2 132.5(11)
Co4 B2 H2 126.3(10)
C1 B3 B8 113.97(12)
C1 B3 B7 116.87(13)
B8 B3 B7 58.76(10)
C1 B3 B5 56.84(9)
B8 B3 B5 59.89(9)
B7 B3 B5 100.18(11)
C1 B3 Co4 61.35(8)
B8 B3 Co4 108.64(10)
B7 B3 Co4 64.01(8)
B5 B3 Co4 94.62(8)
C1 B3 H3 120.3(10)
B8 B3 H3 113.5(10)
B7 B3 H3 117.7(10)
B5 B3 H3 130.6(11)
Co4 B3 H3 129.2(11)
C1 B5 B11 132.34(13)
C1 B5 B9 100.37(11)
B11 B5 B9 56.02(9)
C1 B5 B8 99.25(11)
B11 B5 B8 56.15(9)
B9 B5 B8 102.87(11)
C1 B5 B3 47.42(8)
B11 B5 B3 104.73(11)
B9 B5 B3 119.84(11)
B8 B5 B3 53.91(8)
C1 B5 B2 47.20(8)
B11 B5 B2 104.07(11)
B9 B5 B2 54.63(8)
B8 B5 B2 117.22(11)
B3 B5 B2 85.53(9)
C1 B5 H5 112.8(9)
B11 B5 H5 114.9(9)
B9 B5 H5 117.7(10)
B8 B5 H5 120.6(10)
B3 B5 H5 121.5(10)
B2 B5 H5 121.4(10)
B12 C6 B9 62.16(10)
B12 C6 B10 64.68(10)
B9 C6 B10 114.89(12)
B12 C6 B2 121.36(13)
B9 C6 B2 64.26(10)
B10 C6 B2 123.05(12)
B12 C6 Co4 121.32(10)
B9 C6 Co4 117.46(9)
B10 C6 Co4 65.37(7)
B2 C6 Co4 67.05(7)
B12 C6 H6 117.0(11)
B9 C6 H6 120.0(12)
B10 C6 H6 116.0(12)
B2 C6 H6 109.1(12)
Co4 C6 H6 111.3(12)
B13 B7 B8 60.10(10)
B13 B7 B10 60.26(10)
B8 B7 B10 106.65(12)
B13 B7 B3 113.99(13)
B8 B7 B3 59.70(10)
B10 B7 B3 116.91(12)
B13 B7 Co4 115.11(10)
B8 B7 Co4 111.83(10)
B10 B7 Co4 63.53(7)
B3 B7 Co4 67.28(8)
B13 B7 H7 119.0(10)
B8 B7 H7 123.5(11)
B10 B7 H7 120.5(11)
B3 B7 H7 115.1(10)
Co4 B7 H7 115.8(11)
B11 B8 B13 61.96(10)
B11 B8 B7 108.89(12)
B13 B8 B7 59.63(10)
B11 B8 B3 118.18(12)
B13 B8 B3 115.21(13)
B7 B8 B3 61.53(10)
B11 B8 B5 58.97(9)
B13 B8 B5 107.71(11)
B7 B8 B5 106.43(11)
B3 B8 B5 66.20(9)
B11 B8 H8 118.0(10)
B13 B8 H8 122.7(10)
B7 B8 H8 126.0(10)
B3 B8 H8 112.3(10)
B5 B8 H8 119.6(10)
C6 B9 B12 58.86(10)
C6 B9 B11 105.21(12)
B12 B9 B11 61.70(10)
C6 B9 B2 58.73(9)
B12 B9 B2 113.33(12)
B11 B9 B2 117.14(12)
C6 B9 B5 103.13(11)
B12 B9 B5 108.43(11)
B11 B9 B5 59.35(9)
B2 B9 B5 66.37(9)
C6 B9 H9 124.1(10)
B12 B9 H9 120.3(10)
B11 B9 H9 123.0(10)
B2 B9 H9 112.3(10)
B5 B9 H9 124.1(10)
C6 B10 B13 105.71(12)
C6 B10 B12 57.57(9)
B13 B10 B12 59.02(10)
C6 B10 B7 113.31(12)
B13 B10 B7 58.41(9)
B12 B10 B7 108.31(13)
C6 B10 Co4 68.40(8)
B13 B10 Co4 116.24(10)
B12 B10 Co4 117.99(11)
B7 B10 Co4 66.66(7)
C6 B10 H10 119.9(10)
B13 B10 H10 120.8(10)
B12 B10 H10 117.4(10)
B7 B10 H10 122.4(10)
Co4 B10 H10 114.4(10)
B9 B11 B8 116.91(12)
B9 B11 B12 58.97(10)
B8 B11 B12 109.50(13)
B9 B11 B5 64.63(10)
B8 B11 B5 64.88(9)
B12 B11 B5 110.44(12)
B9 B11 B13 108.52(13)
B8 B11 B13 59.34(10)
B12 B11 B13 58.93(10)
B5 B11 B13 110.27(12)
B9 B11 H11 116.6(10)
B8 B11 H11 118.7(10)
B12 B11 H11 122.4(10)
B5 B11 H11 117.2(10)
B13 B11 H11 124.5(10)
C6 B12 B9 58.97(10)
C6 B12 B13 106.84(12)
B9 B12 B13 110.78(12)
C6 B12 B11 103.51(11)
B9 B12 B11 59.34(10)
B13 B12 B11 61.28(10)
C6 B12 B10 57.75(9)
B9 B12 B10 106.72(12)
B13 B12 B10 60.22(10)
B11 B12 B10 105.59(12)
C6 B12 H12 118.0(10)
B9 B12 H12 121.8(10)
B13 B12 H12 122.9(10)
B11 B12 H12 131.0(10)
B10 B12 H12 117.9(10)
B7 B13 B8 60.27(10)
B7 B13 B12 112.19(12)
B8 B13 B12 109.67(12)
B7 B13 B10 61.33(10)
B8 B13 B10 107.61(12)
B12 B13 B10 60.76(10)
B7 B13 B11 106.81(12)
B8 B13 B11 58.69(10)
B12 B13 B11 59.78(10)
B10 B13 B11 104.89(12)
B7 B13 H13 119.2(10)
B8 B13 H13 122.6(10)
B12 B13 H13 119.1(10)
B10 B13 H13 121.2(11)
B11 B13 H13 125.7(10)
C48 C40 C44 119.95(13)
C48 C40 C41 132.48(14)
C44 C40 C41 107.56(13)
C48 C40 Co4 128.55(11)
C44 C40 Co4 69.86(8)
C41 C40 Co4 65.92(8)
C42 C41 C40 108.21(14)
C42 C41 Co4 68.45(9)
C40 C41 Co4 74.27(9)
C42 C41 H41 125.8
C40 C41 H41 125.8
Co4 C41 H41 125.8
C41 C42 C43 108.56(14)
C41 C42 Co4 70.71(9)
C43 C42 Co4 69.85(9)
C41 C42 H42 125.7
C43 C42 H42 125.7
Co4 C42 H42 125.7
C42 C43 C44 107.76(14)
C42 C43 Co4 68.99(9)
C44 C43 Co4 74.04(8)
C42 C43 H43 126.0
C44 C43 H43 126.0
Co4 C43 H43 126.0
C45 C44 C40 120.32(13)
C45 C44 C43 131.86(14)
C40 C44 C43 107.73(13)
C45 C44 Co4 126.20(11)
C40 C44 Co4 71.16(8)
C43 C44 Co4 65.64(8)
C46 C45 C44 117.95(14)
C46 C45 H45 121.0
C44 C45 H45 121.0
C45 C46 C47 121.96(14)
C45 C46 H46 119.0
C47 C46 H46 119.0
C48 C47 C46 121.71(14)
C48 C47 H47 119.1
C46 C47 H47 119.1
C47 C48 C40 118.07(14)
C47 C48 H48 121.0
C40 C48 H48 121.0

loop_
_geom_bond_atom_site_label_1
_geom_bond_atom_site_label_2
_geom_bond_distance
Co4 C1 2.0175(15)
Co4 C42 2.0228(16)
Co4 C43 2.0342(15)
Co4 C41 2.0527(16)
Co4 B10 2.1249(17)
Co4 C44 2.1469(14)
Co4 C40 2.1642(15)
Co4 C6 2.1734(15)
Co4 B7 2.1795(17)
Co4 B2 2.1828(17)
Co4 B3 2.2365(18)
C1 B2 1.537(2)
C1 B3 1.539(2)
C1 B5 1.750(2)
C1 H1 0.948(19)
B2 C6 1.719(2)
B2 B9 1.811(2)
B2 B5 2.035(2)
B2 H2 1.09(2)
B3 B8 1.789(2)
B3 B7 1.822(2)
B3 B5 2.026(2)
B3 H3 1.067(19)
B5 B11 1.813(2)
B5 B9 1.904(2)
B5 B8 1.915(2)
B5 H5 1.123(19)
C6 B12 1.685(2)
C6 B9 1.687(2)
C6 B10 1.688(2)
C6 H6 0.94(2)
B7 B13 1.761(2)
B7 B8 1.772(3)
B7 B10 1.813(2)
B7 H7 1.063(19)
B8 B11 1.757(2)
B8 B13 1.769(2)
B8 H8 1.118(19)
B9 B12 1.740(3)
B9 B11 1.747(2)
B9 H9 1.102(19)
B10 B13 1.794(3)
B10 B12 1.804(3)
B10 H10 1.07(2)
B11 B12 1.788(3)
B11 B13 1.815(3)
B11 H11 1.16(2)
B12 B13 1.773(2)
B12 H12 1.126(19)
B13 H13 1.082(19)
C40 C48 1.428(2)
C40 C44 1.438(2)
C40 C41 1.440(2)
C41 C42 1.422(2)
C41 H41 1.0000
C42 C43 1.426(2)
C42 H42 1.0000
C43 C44 1.445(2)
C43 H43 1.0000
C44 C45 1.425(2)
C45 C46 1.369(2)
C45 H45 0.9500
C46 C47 1.425(2)
C46 H46 0.9500
C47 C48 1.372(2)
C47 H47 0.9500
C48 H48 0.9500

loop_
_geom_torsion_atom_site_label_1
_geom_torsion_atom_site_label_2
_geom_torsion_atom_site_label_3
_geom_torsion_atom_site_label_4
_geom_torsion
C42 Co4 C1 B2 159.58(12)
C43 Co4 C1 B2 151.65(9)
C41 Co4 C1 B2 70.34(14)
B10 Co4 C1 B2 -66.00(9)
C44 Co4 C1 B2 114.38(9)
C40 Co4 C1 B2 79.32(9)
C6 Co4 C1 B2 -26.47(8)
B7 Co4 C1 B2 -111.34(9)
B3 Co4 C1 B2 -135.52(12)
C42 Co4 C1 B3 -64.90(15)
C43 Co4 C1 B3 -72.83(9)
C41 Co4 C1 B3 -154.14(12)
B10 Co4 C1 B3 69.52(9)
C44 Co4 C1 B3 -110.10(9)
C40 Co4 C1 B3 -145.16(8)
C6 Co4 C1 B3 109.05(9)
B7 Co4 C1 B3 24.18(9)
B2 Co4 C1 B3 135.52(12)
C42 Co4 C1 B5 -133.02(13)
C43 Co4 C1 B5 -140.95(10)
C41 Co4 C1 B5 137.74(12)
B10 Co4 C1 B5 1.39(11)
C44 Co4 C1 B5 -178.22(10)
C40 Co4 C1 B5 146.71(9)
C6 Co4 C1 B5 40.93(10)
B7 Co4 C1 B5 -43.95(10)
B2 Co4 C1 B5 67.40(11)
B3 Co4 C1 B5 -68.12(11)
B3 C1 B2 C6 -19.8(2)
B5 C1 B2 C6 -79.37(14)
Co4 C1 B2 C6 39.21(12)
B3 C1 B2 B9 44.0(2)
B5 C1 B2 B9 -15.53(13)
Co4 C1 B2 B9 103.04(12)
B3 C1 B2 B5 59.58(15)
Co4 C1 B2 B5 118.57(9)
B3 C1 B2 Co4 -58.99(15)
B5 C1 B2 Co4 -118.57(9)
C42 Co4 B2 C1 -144.9(2)
C43 Co4 B2 C1 -49.38(14)
C41 Co4 B2 C1 -146.68(8)
B10 Co4 B2 C1 119.69(9)
C44 Co4 B2 C1 -73.04(9)
C40 Co4 B2 C1 -111.93(9)
C6 Co4 B2 C1 142.38(12)
B7 Co4 B2 C1 71.39(9)
B3 Co4 B2 C1 28.75(8)
C1 Co4 B2 C6 -142.38(12)
C42 Co4 B2 C6 72.7(2)
C43 Co4 B2 C6 168.24(10)
C41 Co4 B2 C6 70.94(9)
B10 Co4 B2 C6 -22.69(8)
C44 Co4 B2 C6 144.59(8)
C40 Co4 B2 C6 105.70(8)
B7 Co4 B2 C6 -70.99(9)
B3 Co4 B2 C6 -113.62(8)
C1 Co4 B2 B9 -106.50(13)
C42 Co4 B2 B9 108.6(2)
C43 Co4 B2 B9 -155.88(10)
C41 Co4 B2 B9 106.81(11)
B10 Co4 B2 B9 13.18(11)
C44 Co4 B2 B9 -179.54(9)
C40 Co4 B2 B9 141.57(10)
C6 Co4 B2 B9 35.87(9)
B7 Co4 B2 B9 -35.12(11)
B3 Co4 B2 B9 -77.75(11)
C1 Co4 B2 B5 -47.51(9)
C42 Co4 B2 B5 167.60(18)
C43 Co4 B2 B5 -96.89(12)
C41 Co4 B2 B5 165.80(7)
B10 Co4 B2 B5 72.18(8)
C44 Co4 B2 B5 -120.55(8)
C40 Co4 B2 B5 -159.44(8)
C6 Co4 B2 B5 94.86(10)
B7 Co4 B2 B5 23.88(9)
B3 Co4 B2 B5 -18.76(8)
B2 C1 B3 B8 -40.9(2)
B5 C1 B3 B8 18.85(13)
Co4 C1 B3 B8 -98.96(12)
B2 C1 B3 B7 24.8(2)
B5 C1 B3 B7 84.59(14)
Co4 C1 B3 B7 -33.23(12)
B2 C1 B3 B5 -59.77(15)
Co4 C1 B3 B5 -117.82(9)
B2 C1 B3 Co4 58.05(14)
B5 C1 B3 Co4 117.82(9)
C42 Co4 B3 C1 148.62(9)
C43 Co4 B3 C1 115.49(9)
C41 Co4 B3 C1 138.99(17)
B10 Co4 B3 C1 -117.09(9)
C44 Co4 B3 C1 76.24(9)
C40 Co4 B3 C1 58.23(12)
C6 Co4 B3 C1 -71.24(8)
B7 Co4 B3 C1 -147.06(12)
B2 Co4 B3 C1 -29.17(8)
C1 Co4 B3 B8 107.71(13)
C42 Co4 B3 B8 -103.67(11)
C43 Co4 B3 B8 -136.79(11)
C41 Co4 B3 B8 -113.30(18)
B10 Co4 B3 B8 -9.38(11)
C44 Co4 B3 B8 -176.05(9)
C40 Co4 B3 B8 165.94(9)
C6 Co4 B3 B8 36.47(11)
B7 Co4 B3 B8 -39.34(10)
B2 Co4 B3 B8 78.54(10)
C1 Co4 B3 B7 147.06(12)
C42 Co4 B3 B7 -64.33(10)
C43 Co4 B3 B7 -97.45(8)
C41 Co4 B3 B7 -73.95(19)
B10 Co4 B3 B7 29.97(9)
C44 Co4 B3 B7 -136.71(8)
C40 Co4 B3 B7 -154.71(9)
C6 Co4 B3 B7 75.82(8)
B2 Co4 B3 B7 117.89(9)
C1 Co4 B3 B5 47.97(9)
C42 Co4 B3 B5 -163.41(8)
C43 Co4 B3 B5 163.46(8)
C41 Co4 B3 B5 -173.04(15)
B10 Co4 B3 B5 -69.12(8)
C44 Co4 B3 B5 124.21(8)
C40 Co4 B3 B5 106.20(10)
C6 Co4 B3 B5 -23.27(8)
B7 Co4 B3 B5 -99.09(10)
B2 Co4 B3 B5 18.80(8)
B2 C1 B5 B11 66.70(17)
B3 C1 B5 B11 -68.26(17)
Co4 C1 B5 B11 0.40(19)
B2 C1 B5 B9 13.71(11)
B3 C1 B5 B9 -121.25(12)
Co4 C1 B5 B9 -52.58(12)
B2 C1 B5 B8 118.73(12)
B3 C1 B5 B8 -16.23(11)
Co4 C1 B5 B8 52.44(12)
B2 C1 B5 B3 134.96(13)
Co4 C1 B5 B3 68.67(10)
B3 C1 B5 B2 -134.96(13)
Co4 C1 B5 B2 -66.30(10)
B8 B3 B5 C1 -160.04(13)
B7 B3 B5 C1 -115.54(13)
Co4 B3 B5 C1 -51.14(9)
C1 B3 B5 B11 134.77(13)
B8 B3 B5 B11 -25.27(11)
B7 B3 B5 B11 19.23(13)
Co4 B3 B5 B11 83.63(10)
C1 B3 B5 B9 75.81(13)
B8 B3 B5 B9 -84.24(13)
B7 B3 B5 B9 -39.73(15)
Co4 B3 B5 B9 24.66(13)
C1 B3 B5 B8 160.04(13)
B7 B3 B5 B8 44.50(10)
Co4 B3 B5 B8 108.90(10)
C1 B3 B5 B2 31.38(10)
B8 B3 B5 B2 -128.66(11)
B7 B3 B5 B2 -84.16(11)
Co4 B3 B5 B2 -19.76(8)
C6 B2 B5 C1 118.77(13)
B9 B2 B5 C1 163.39(14)
Co4 B2 B5 C1 51.82(9)
C1 B2 B5 B11 -135.58(13)
C6 B2 B5 B11 -16.81(13)
B9 B2 B5 B11 27.80(11)
Co4 B2 B5 B11 -83.76(10)
C1 B2 B5 B9 -163.39(14)
C6 B2 B5 B9 -44.61(10)
Co4 B2 B5 B9 -111.56(10)
C1 B2 B5 B8 -76.71(13)
C6 B2 B5 B8 42.06(14)
B9 B2 B5 B8 86.68(12)
Co4 B2 B5 B8 -24.88(12)
C1 B2 B5 B3 -31.51(10)
C6 B2 B5 B3 87.27(10)
B9 B2 B5 B3 131.88(11)
Co4 B2 B5 B3 20.32(8)
C1 B2 C6 B12 75.91(18)
B9 B2 C6 B12 -25.70(12)
B5 B2 C6 B12 20.16(15)
Co4 B2 C6 B12 113.77(12)
C1 B2 C6 B9 101.62(15)
B5 B2 C6 B9 45.87(10)
Co4 B2 C6 B9 139.48(9)
C1 B2 C6 B10 -2.5(2)
B9 B2 C6 B10 -104.11(15)
B5 B2 C6 B10 -58.24(15)
Co4 B2 C6 B10 35.37(12)
C1 B2 C6 Co4 -37.86(11)
B9 B2 C6 Co4 -139.48(9)
B5 B2 C6 Co4 -93.61(8)
C1 Co4 C6 B12 -89.18(12)
C42 Co4 C6 B12 87.09(13)
C43 Co4 C6 B12 98.8(3)
C41 Co4 C6 B12 120.79(12)
B10 Co4 C6 B12 33.92(12)
C44 Co4 C6 B12 -174.39(10)
C40 Co4 C6 B12 160.94(11)
B7 Co4 C6 B12 -2.48(12)
B2 Co4 C6 B12 -113.82(15)
B3 Co4 C6 B12 -49.52(12)
C1 Co4 C6 B9 -16.63(11)
C42 Co4 C6 B9 159.65(10)
C43 Co4 C6 B9 171.4(2)
C41 Co4 C6 B9 -166.66(10)
B10 Co4 C6 B9 106.47(13)
C44 Co4 C6 B9 -101.84(13)
C40 Co4 C6 B9 -126.51(10)
B7 Co4 C6 B9 70.08(11)
B2 Co4 C6 B9 -41.27(11)
B3 Co4 C6 B9 23.03(11)
C1 Co4 C6 B10 -123.10(9)
C42 Co4 C6 B10 53.18(11)
C43 Co4 C6 B10 64.9(3)
C41 Co4 C6 B10 86.87(9)
C44 Co4 C6 B10 151.69(10)
C40 Co4 C6 B10 127.02(9)
B7 Co4 C6 B10 -36.39(9)
B2 Co4 C6 B10 -147.74(12)
B3 Co4 C6 B10 -83.44(9)
C1 Co4 C6 B2 24.64(8)
C42 Co4 C6 B2 -159.08(9)
C43 Co4 C6 B2 -147.4(2)
C41 Co4 C6 B2 -125.39(8)
B10 Co4 C6 B2 147.74(12)
C44 Co4 C6 B2 -60.57(12)
C40 Co4 C6 B2 -85.24(9)
B7 Co4 C6 B2 111.35(9)
B3 Co4 C6 B2 64.30(9)
C1 B3 B7 B13 -76.15(17)
B8 B3 B7 B13 26.87(12)
B5 B3 B7 B13 -18.30(15)
Co4 B3 B7 B13 -108.50(12)
C1 B3 B7 B8 -103.02(15)
B5 B3 B7 B8 -45.17(10)
Co4 B3 B7 B8 -135.37(10)
C1 B3 B7 B10 -8.7(2)
B8 B3 B7 B10 94.34(14)
B5 B3 B7 B10 49.18(15)
Co4 B3 B7 B10 -41.03(11)
C1 B3 B7 Co4 32.34(12)
B8 B3 B7 Co4 135.37(10)
B5 B3 B7 Co4 90.20(8)
C1 Co4 B7 B13 85.49(12)
C42 Co4 B7 B13 -124.34(12)
C43 Co4 B7 B13 -165.41(12)
C41 Co4 B7 B13 -95.52(13)
B10 Co4 B7 B13 -32.28(11)
C44 Co4 B7 B13 174.69(10)
C40 Co4 B7 B13 -124.97(17)
C6 Co4 B7 B13 1.84(12)
B2 Co4 B7 B13 45.37(12)
B3 Co4 B7 B13 106.89(14)
C1 Co4 B7 B8 19.40(10)
C42 Co4 B7 B8 169.57(10)
C43 Co4 B7 B8 128.51(10)
C41 Co4 B7 B8 -161.60(9)
B10 Co4 B7 B8 -98.36(12)
C44 Co4 B7 B8 108.61(11)
C40 Co4 B7 B8 168.94(14)
C6 Co4 B7 B8 -64.24(10)
B2 Co4 B7 B8 -20.71(11)
B3 Co4 B7 B8 40.80(10)
C1 Co4 B7 B10 117.76(8)
C42 Co4 B7 B10 -92.07(9)
C43 Co4 B7 B10 -133.13(9)
C41 Co4 B7 B10 -63.24(10)
C44 Co4 B7 B10 -153.03(9)
C40 Co4 B7 B10 -92.70(18)
C6 Co4 B7 B10 34.12(8)
B2 Co4 B7 B10 77.65(9)
B3 Co4 B7 B10 139.16(11)
C1 Co4 B7 B3 -21.40(8)
C42 Co4 B7 B3 128.77(9)
C43 Co4 B7 B3 87.70(9)
C41 Co4 B7 B3 157.59(8)
B10 Co4 B7 B3 -139.16(11)
C44 Co4 B7 B3 67.81(11)
C40 Co4 B7 B3 128.14(17)
C6 Co4 B7 B3 -105.05(8)
B2 Co4 B7 B3 -61.52(9)
B13 B7 B8 B11 -39.08(12)
B10 B7 B8 B11 0.62(15)
B3 B7 B8 B11 112.47(13)
Co4 B7 B8 B11 68.20(13)
B10 B7 B8 B13 39.70(11)
B3 B7 B8 B13 151.55(12)
Co4 B7 B8 B13 107.28(11)
B13 B7 B8 B3 -151.55(12)
B10 B7 B8 B3 -111.86(12)
Co4 B7 B8 B3 -44.28(9)
B13 B7 B8 B5 -101.23(12)
B10 B7 B8 B5 -61.54(13)
B3 B7 B8 B5 50.32(10)
Co4 B7 B8 B5 6.05(13)
C1 B3 B8 B11 10.7(2)
B7 B3 B8 B11 -97.31(15)
B5 B3 B8 B11 28.90(13)
Co4 B3 B8 B11 -55.52(16)
C1 B3 B8 B13 80.97(17)
B7 B3 B8 B13 -27.02(12)
B5 B3 B8 B13 99.19(13)
Co4 B3 B8 B13 14.78(15)
C1 B3 B8 B7 107.99(15)
B5 B3 B8 B7 126.21(11)
Co4 B3 B8 B7 41.80(9)
C1 B3 B8 B5 -18.22(13)
B7 B3 B8 B5 -126.21(11)
Co4 B3 B8 B5 -84.41(10)
C1 B5 B8 B11 -135.44(13)
B9 B5 B8 B11 -32.48(11)
B3 B5 B8 B11 -150.19(13)
B2 B5 B8 B11 -89.10(13)
C1 B5 B8 B13 -95.60(13)
B11 B5 B8 B13 39.83(12)
B9 B5 B8 B13 7.36(15)
B3 B5 B8 B13 -110.36(14)
B2 B5 B8 B13 -49.27(15)
C1 B5 B8 B7 -32.94(13)
B11 B5 B8 B7 102.50(13)
B9 B5 B8 B7 70.03(13)
B3 B5 B8 B7 -47.69(11)
B2 B5 B8 B7 13.40(15)
C1 B5 B8 B3 14.75(10)
B11 B5 B8 B3 150.19(13)
B9 B5 B8 B3 117.72(12)
B2 B5 B8 B3 61.09(12)
B10 C6 B9 B12 -38.90(12)
B2 C6 B9 B12 -155.24(12)
Co4 C6 B9 B12 -112.84(11)
B12 C6 B9 B11 42.41(11)
B10 C6 B9 B11 3.51(15)
B2 C6 B9 B11 -112.83(12)
Co4 C6 B9 B11 -70.43(13)
B12 C6 B9 B2 155.24(12)
B10 C6 B9 B2 116.34(13)
Co4 C6 B9 B2 42.40(10)
B12 C6 B9 B5 103.79(12)
B10 C6 B9 B5 64.89(14)
B2 C6 B9 B5 -51.45(10)
Co4 C6 B9 B5 -9.05(14)
C1 B2 B9 C6 -108.64(14)
B5 B2 B9 C6 -123.76(11)
Co4 B2 B9 C6 -39.83(9)
C1 B2 B9 B12 -85.66(16)
C6 B2 B9 B12 22.98(11)
B5 B2 B9 B12 -100.78(13)
Co4 B2 B9 B12 -16.85(15)
C1 B2 B9 B11 -16.7(2)
C6 B2 B9 B11 91.93(14)
B5 B2 B9 B11 -31.83(13)
Co4 B2 B9 B11 52.10(16)
C1 B2 B9 B5 15.12(12)
C6 B2 B9 B5 123.76(11)
Co4 B2 B9 B5 83.93(10)
C1 B5 B9 C6 34.54(13)
B11 B5 B9 C6 -100.08(13)
B8 B5 B9 C6 -67.55(13)
B3 B5 B9 C6 -11.98(16)
B2 B5 B9 C6 46.86(10)
C1 B5 B9 B12 95.73(13)
B11 B5 B9 B12 -38.89(12)
B8 B5 B9 B12 -6.36(15)
B3 B5 B9 B12 49.20(16)
B2 B5 B9 B12 108.05(13)
C1 B5 B9 B11 134.62(13)
B8 B5 B9 B11 32.53(11)
B3 B5 B9 B11 88.09(13)
B2 B5 B9 B11 146.94(13)
C1 B5 B9 B2 -12.31(10)
B11 B5 B9 B2 -146.94(13)
B8 B5 B9 B2 -114.40(12)
B3 B5 B9 B2 -58.84(12)
B12 C6 B10 B13 -35.68(11)
B9 C6 B10 B13 2.22(15)
B2 C6 B10 B13 76.60(16)
Co4 C6 B10 B13 112.50(11)
B9 C6 B10 B12 37.90(12)
B2 C6 B10 B12 112.27(15)
Co4 C6 B10 B12 148.18(10)
B12 C6 B10 B7 -97.56(14)
B9 C6 B10 B7 -59.66(16)
B2 C6 B10 B7 14.71(19)
Co4 C6 B10 B7 50.61(10)
B12 C6 B10 Co4 -148.18(10)
B9 C6 B10 Co4 -110.27(11)
B2 C6 B10 Co4 -35.90(12)
B13 B7 B10 C6 94.66(14)
B8 B7 B10 C6 55.04(15)
B3 B7 B10 C6 -8.94(18)
Co4 B7 B10 C6 -51.50(10)
B8 B7 B10 B13 -39.62(11)
B3 B7 B10 B13 -103.60(15)
Co4 B7 B10 B13 -146.16(11)
B13 B7 B10 B12 32.86(11)
B8 B7 B10 B12 -6.76(15)
B3 B7 B10 B12 -70.74(16)
Co4 B7 B10 B12 -113.30(11)
B13 B7 B10 Co4 146.16(11)
B8 B7 B10 Co4 106.54(10)
B3 B7 B10 Co4 42.56(11)
C1 Co4 B10 C6 61.10(9)
C42 Co4 B10 C6 -139.73(9)
C43 Co4 B10 C6 -165.30(8)
C41 Co4 B10 C6 -98.80(9)
C44 Co4 B10 C6 -120.02(16)
C40 Co4 B10 C6 -76.32(10)
B7 Co4 B10 C6 129.37(12)
B2 Co4 B10 C6 22.78(9)
B3 Co4 B10 C6 99.94(9)
C1 Co4 B10 B13 -36.34(12)
C42 Co4 B10 B13 122.83(12)
C43 Co4 B10 B13 97.26(13)
C41 Co4 B10 B13 163.76(11)
C44 Co4 B10 B13 142.54(15)
C40 Co4 B10 B13 -173.76(9)
C6 Co4 B10 B13 -97.44(14)
B7 Co4 B10 B13 31.93(11)
B2 Co4 B10 B13 -74.66(12)
B3 Co4 B10 B13 2.50(12)
C1 Co4 B10 B12 30.84(12)
C42 Co4 B10 B12 -169.99(12)
C43 Co4 B10 B12 164.43(10)
C41 Co4 B10 B12 -129.06(12)
C44 Co4 B10 B12 -150.28(15)
C40 Co4 B10 B12 -106.58(12)
C6 Co4 B10 B12 -30.27(10)
B7 Co4 B10 B12 99.11(14)
B2 Co4 B10 B12 -7.48(12)
B3 Co4 B10 B12 69.68(12)
C1 Co4 B10 B7 -68.27(9)
C42 Co4 B10 B7 90.90(9)
C43 Co4 B10 B7 65.33(11)
C41 Co4 B10 B7 131.83(9)
C44 Co4 B10 B7 110.61(17)
C40 Co4 B10 B7 154.31(9)
C6 Co4 B10 B7 -129.37(12)
B2 Co4 B10 B7 -106.59(9)
B3 Co4 B10 B7 -29.43(9)
C6 B9 B11 B8 56.59(17)
B12 B9 B11 B8 97.56(15)
B2 B9 B11 B8 -5.7(2)
B5 B9 B11 B8 -39.87(13)
C6 B9 B11 B12 -40.97(11)
B2 B9 B11 B12 -103.26(15)
B5 B9 B11 B12 -137.43(12)
C6 B9 B11 B5 96.46(12)
B12 B9 B11 B5 137.43(12)
B2 B9 B11 B5 34.17(13)
C6 B9 B11 B13 -7.75(15)
B12 B9 B11 B13 33.22(11)
B2 B9 B11 B13 -70.04(16)
B5 B9 B11 B13 -104.21(12)
B13 B8 B11 B9 -96.50(15)
B7 B8 B11 B9 -58.45(17)
B3 B8 B11 B9 8.7(2)
B5 B8 B11 B9 39.77(13)
B13 B8 B11 B12 -32.19(11)
B7 B8 B11 B12 5.86(16)
B3 B8 B11 B12 73.01(17)
B5 B8 B11 B12 104.08(13)
B13 B8 B11 B5 -136.26(12)
B7 B8 B11 B5 -98.22(12)
B3 B8 B11 B5 -31.06(14)
B7 B8 B11 B13 38.04(11)
B3 B8 B11 B13 105.20(15)
B5 B8 B11 B13 136.26(12)
C1 B5 B11 B9 -71.31(16)
B8 B5 B11 B9 -140.85(13)
B3 B5 B11 B9 -116.31(12)
B2 B5 B11 B9 -27.30(11)
C1 B5 B11 B8 69.55(16)
B9 B5 B11 B8 140.85(13)
B3 B5 B11 B8 24.54(11)
B2 B5 B11 B8 113.55(12)
C1 B5 B11 B12 -33.1(2)
B9 B5 B11 B12 38.22(11)
B8 B5 B11 B12 -102.64(14)
B3 B5 B11 B12 -78.10(14)
B2 B5 B11 B12 10.92(15)
C1 B5 B11 B13 30.2(2)
B9 B5 B11 B13 101.51(14)
B8 B5 B11 B13 -39.34(11)
B3 B5 B11 B13 -14.80(15)
B2 B5 B11 B13 74.21(13)
B10 C6 B12 B9 140.94(12)
B2 C6 B12 B9 26.22(13)
Co4 C6 B12 B9 106.80(12)
B9 C6 B12 B13 -104.51(13)
B10 C6 B12 B13 36.43(12)
B2 C6 B12 B13 -78.29(16)
Co4 C6 B12 B13 2.30(16)
B9 C6 B12 B11 -40.84(11)
B10 C6 B12 B11 100.10(12)
B2 C6 B12 B11 -14.62(17)
Co4 C6 B12 B11 65.96(14)
B9 C6 B12 B10 -140.94(12)
B2 C6 B12 B10 -114.72(14)
Co4 C6 B12 B10 -34.13(11)
B11 B9 B12 C6 -132.34(12)
B2 B9 B12 C6 -22.95(11)
B5 B9 B12 C6 -94.49(12)
C6 B9 B12 B13 97.66(13)
B11 B9 B12 B13 -34.67(12)
B2 B9 B12 B13 74.72(16)
B5 B9 B12 B13 3.17(16)
C6 B9 B12 B11 132.34(12)
B2 B9 B12 B11 109.39(13)
B5 B9 B12 B11 37.84(11)
C6 B9 B12 B10 33.82(11)
B11 B9 B12 B10 -98.52(13)
B2 B9 B12 B10 10.87(16)
B5 B9 B12 B10 -60.68(15)
B9 B11 B12 C6 40.65(11)
B8 B11 B12 C6 -69.67(14)
B5 B11 B12 C6 -0.07(16)
B13 B11 B12 C6 -102.01(12)
B8 B11 B12 B9 -110.32(13)
B5 B11 B12 B9 -40.72(12)
B13 B11 B12 B9 -142.66(12)
B9 B11 B12 B13 142.66(12)
B8 B11 B12 B13 32.34(11)
B5 B11 B12 B13 101.95(13)
B9 B11 B12 B10 100.48(12)
B8 B11 B12 B10 -9.85(15)
B5 B11 B12 B10 59.76(15)
B13 B11 B12 B10 -42.19(11)
B13 B10 B12 C6 139.09(12)
B7 B10 B12 C6 106.47(12)
Co4 B10 B12 C6 33.73(11)
C6 B10 B12 B9 -34.32(11)
B13 B10 B12 B9 104.77(13)
B7 B10 B12 B9 72.14(14)
Co4 B10 B12 B9 -0.60(16)
C6 B10 B12 B13 -139.09(12)
B7 B10 B12 B13 -32.62(11)
Co4 B10 B12 B13 -105.36(12)
C6 B10 B12 B11 -96.35(12)
B13 B10 B12 B11 42.74(11)
B7 B10 B12 B11 10.11(15)
Co4 B10 B12 B11 -62.63(14)
B10 B7 B13 B8 -135.19(12)
B3 B7 B13 B8 -26.75(12)
Co4 B7 B13 B8 -101.78(12)
B8 B7 B13 B12 100.70(14)
B10 B7 B13 B12 -34.49(12)
B3 B7 B13 B12 73.95(16)
Co4 B7 B13 B12 -1.08(17)
B8 B7 B13 B10 135.19(12)
B3 B7 B13 B10 108.43(13)
Co4 B7 B13 B10 33.40(11)
B8 B7 B13 B11 37.10(11)
B10 B7 B13 B11 -98.09(13)
B3 B7 B13 B11 10.34(17)
Co4 B7 B13 B11 -64.69(14)
B11 B8 B13 B7 137.48(13)
B3 B8 B13 B7 27.57(12)
B5 B8 B13 B7 99.03(12)
B11 B8 B13 B12 32.54(12)
B7 B8 B13 B12 -104.94(13)
B3 B8 B13 B12 -77.37(16)
B5 B8 B13 B12 -5.91(16)
B11 B8 B13 B10 97.03(13)
B7 B8 B13 B10 -40.45(11)
B3 B8 B13 B10 -12.88(17)
B5 B8 B13 B10 58.58(15)
B7 B8 B13 B11 -137.48(13)
B3 B8 B13 B11 -109.91(14)
B5 B8 B13 B11 -38.45(11)
C6 B12 B13 B7 -0.66(17)
B9 B12 B13 B7 -63.20(17)
B11 B12 B13 B7 -97.11(14)
B10 B12 B13 B7 34.70(12)
C6 B12 B13 B8 64.32(16)
B9 B12 B13 B8 1.78(17)
B11 B12 B13 B8 -32.13(12)
B10 B12 B13 B8 99.68(13)
C6 B12 B13 B10 -35.36(11)
B9 B12 B13 B10 -97.90(13)
B11 B12 B13 B10 -131.81(12)
C6 B12 B13 B11 96.46(13)
B9 B12 B13 B11 33.92(12)
B10 B12 B13 B11 131.81(12)
C6 B10 B13 B7 -108.03(12)
B12 B10 B13 B7 -143.07(13)
Co4 B10 B13 B7 -34.75(11)
C6 B10 B13 B8 -68.08(14)
B12 B10 B13 B8 -103.12(13)
B7 B10 B13 B8 39.95(11)
Co4 B10 B13 B8 5.20(16)
C6 B10 B13 B12 35.04(10)
B7 B10 B13 B12 143.07(13)
Co4 B10 B13 B12 108.32(12)
C6 B10 B13 B11 -6.75(14)
B12 B10 B13 B11 -41.79(11)
B7 B10 B13 B11 101.28(12)
Co4 B10 B13 B11 66.53(13)
B9 B11 B13 B7 73.07(14)
B8 B11 B13 B7 -37.81(12)
B12 B11 B13 B7 106.30(13)
B5 B11 B13 B7 4.05(16)
B9 B11 B13 B8 110.88(13)
B12 B11 B13 B8 144.11(12)
B5 B11 B13 B8 41.86(11)
B9 B11 B13 B12 -33.23(11)
B8 B11 B13 B12 -144.11(12)
B5 B11 B13 B12 -102.25(13)
B9 B11 B13 B10 9.06(15)
B8 B11 B13 B10 -101.81(12)
B12 B11 B13 B10 42.30(11)
B5 B11 B13 B10 -59.96(14)
C1 Co4 C40 C48 -46.92(15)
C42 Co4 C40 C48 165.19(16)
C43 Co4 C40 C48 -149.99(15)
C41 Co4 C40 C48 126.13(17)
B10 Co4 C40 C48 89.58(15)
C44 Co4 C40 C48 -112.81(17)
C6 Co4 C40 C48 42.34(15)
B7 Co4 C40 C48 165.87(16)
B2 Co4 C40 C48 -4.56(14)
B3 Co4 C40 C48 -84.46(16)
C1 Co4 C40 C44 65.89(10)
C42 Co4 C40 C44 -82.00(10)
C43 Co4 C40 C44 -37.18(9)
C41 Co4 C40 C44 -121.06(13)
B10 Co4 C40 C44 -157.61(9)
C6 Co4 C40 C44 155.15(9)
B7 Co4 C40 C44 -81.33(19)
B2 Co4 C40 C44 108.24(9)
B3 Co4 C40 C44 28.35(13)
C1 Co4 C40 C41 -173.05(9)
C42 Co4 C40 C41 39.05(10)
C43 Co4 C40 C41 83.88(10)
B10 Co4 C40 C41 -36.56(12)
C44 Co4 C40 C41 121.06(13)
C6 Co4 C40 C41 -83.79(9)
B7 Co4 C40 C41 39.7(2)
B2 Co4 C40 C41 -130.70(9)
B3 Co4 C40 C41 149.41(11)
C48 C40 C41 C42 178.55(16)
C44 C40 C41 C42 -2.85(17)
Co4 C40 C41 C42 -60.37(11)
C48 C40 C41 Co4 -121.08(17)
C44 C40 C41 Co4 57.52(10)
C1 Co4 C41 C42 130.56(13)
C43 Co4 C41 C42 38.01(9)
B10 Co4 C41 C42 -90.56(10)
C44 Co4 C41 C42 81.61(10)
C40 Co4 C41 C42 117.41(13)
C6 Co4 C41 C42 -136.86(9)
B7 Co4 C41 C42 -47.42(11)
B2 Co4 C41 C42 179.17(9)
B3 Co4 C41 C42 12.8(2)
C1 Co4 C41 C40 13.16(16)
C42 Co4 C41 C40 -117.41(13)
C43 Co4 C41 C40 -79.40(9)
B10 Co4 C41 C40 152.03(9)
C44 Co4 C41 C40 -35.80(8)
C6 Co4 C41 C40 105.73(9)
B7 Co4 C41 C40 -164.82(9)
B2 Co4 C41 C40 61.77(11)
B3 Co4 C41 C40 -104.64(19)
C40 C41 C42 C43 4.27(18)
Co4 C41 C42 C43 -59.83(11)
C40 C41 C42 Co4 64.10(11)
C1 Co4 C42 C41 -130.60(13)
C43 Co4 C42 C41 -119.19(13)
B10 Co4 C42 C41 92.26(10)
C44 Co4 C42 C41 -80.47(10)
C40 Co4 C42 C41 -38.08(9)
C6 Co4 C42 C41 56.87(11)
B7 Co4 C42 C41 142.15(9)
B2 Co4 C42 C41 -2.3(3)
B3 Co4 C42 C41 -175.16(8)
C1 Co4 C42 C43 -11.40(17)
C41 Co4 C42 C43 119.19(13)
B10 Co4 C42 C43 -148.55(10)
C44 Co4 C42 C43 38.72(9)
C40 Co4 C42 C43 81.11(10)
C6 Co4 C42 C43 176.06(8)
B7 Co4 C42 C43 -98.66(10)
B2 Co4 C42 C43 116.9(2)
B3 Co4 C42 C43 -55.97(11)
C41 C42 C43 C44 -4.02(18)
Co4 C42 C43 C44 -64.39(11)
C41 C42 C43 Co4 60.36(11)
C1 Co4 C43 C42 174.02(9)
C41 Co4 C43 C42 -37.72(10)
B10 Co4 C43 C42 40.90(13)
C44 Co4 C43 C42 -116.72(14)
C40 Co4 C43 C42 -80.74(10)
C6 Co4 C43 C42 -14.4(3)
B7 Co4 C43 C42 85.39(10)
B2 Co4 C43 C42 -152.89(12)
B3 Co4 C43 C42 134.17(10)
C1 Co4 C43 C44 -69.26(10)
C42 Co4 C43 C44 116.72(14)
C41 Co4 C43 C44 79.00(10)
B10 Co4 C43 C44 157.62(10)
C40 Co4 C43 C44 35.98(9)
C6 Co4 C43 C44 102.3(3)
B7 Co4 C43 C44 -157.89(10)
B2 Co4 C43 C44 -36.17(15)
B3 Co4 C43 C44 -109.11(10)
C48 C40 C44 C45 2.1(2)
C41 C40 C44 C45 -176.67(13)
Co4 C40 C44 C45 -121.56(14)
C48 C40 C44 C43 179.18(13)
C41 C40 C44 C43 0.37(16)
Co4 C40 C44 C43 55.49(10)
C48 C40 C44 Co4 123.70(14)
C41 C40 C44 Co4 -55.12(10)
C42 C43 C44 C45 178.80(15)
Co4 C43 C44 C45 117.69(17)
C42 C43 C44 C40 2.23(17)
Co4 C43 C44 C40 -58.88(10)
C42 C43 C44 Co4 61.11(11)
C1 Co4 C44 C45 -7.15(14)
C42 Co4 C44 C45 -164.72(15)
C43 Co4 C44 C45 -125.20(17)
C41 Co4 C44 C45 150.84(15)
B10 Co4 C44 C45 173.91(15)
C40 Co4 C44 C45 114.29(16)
C6 Co4 C44 C45 74.92(16)
B7 Co4 C44 C45 -93.80(15)
B2 Co4 C44 C45 33.34(15)
B3 Co4 C44 C45 -47.74(14)
C1 Co4 C44 C40 -121.44(9)
C42 Co4 C44 C40 80.99(10)
C43 Co4 C44 C40 120.51(13)
C41 Co4 C44 C40 36.55(9)
B10 Co4 C44 C40 59.6(2)
C6 Co4 C44 C40 -39.37(13)
B7 Co4 C44 C40 151.91(10)
B2 Co4 C44 C40 -80.95(10)
B3 Co4 C44 C40 -162.03(9)
C1 Co4 C44 C43 118.05(10)
C42 Co4 C44 C43 -39.52(10)
C41 Co4 C44 C43 -83.96(10)
B10 Co4 C44 C43 -60.9(2)
C40 Co4 C44 C43 -120.51(13)
C6 Co4 C44 C43 -159.88(10)
B7 Co4 C44 C43 31.40(13)
B2 Co4 C44 C43 158.54(10)
B3 Co4 C44 C43 77.46(10)
C40 C44 C45 C46 -1.8(2)
C43 C44 C45 C46 -177.97(16)
Co4 C44 C45 C46 -89.72(17)
C44 C45 C46 C47 0.0(2)
C45 C46 C47 C48 1.4(2)
C46 C47 C48 C40 -1.0(2)
C44 C40 C48 C47 -0.7(2)
C41 C40 C48 C47 177.72(16)
Co4 C40 C48 C47 86.45(17)
